data_2016717
loop_
_publ_author_name
'Sarangarajan, Thanjavur R.'
'Krishnamoorthy, Belli S.'
'Panchanatheswaran, Krishnaswamy'
'Low, John N.'
'Glidewell, Christopher'

_publ_section_title
;
 Three-dimensional frameworks built from piperazine-2,5-dione and
 simple metal salts (<i>M</i> = Co, Ni, Cu and Ag)
;
_journal_coeditor_code GG3165
_journal_issue 8
_journal_name_full 'Acta Crystallographica Section C'
_journal_page_first m286
_journal_page_last m291
_journal_paper_doi 10.1107/S010827010801648X
_journal_volume 64
_journal_year 2008
_chemical_formula_iupac '[Co Cl2 (H2 O)4] , C4 H6 N2 O2'
_chemical_formula_moiety 'Cl2 Co H8 O4 , C4 H6 N2 O2'
_chemical_formula_sum 'C4 H14 Cl2 Co N2 O6'
_chemical_formula_weight 316.00
_chemical_name_systematic
;
trans-Tetraaquadichloridocobalt(II)--piperazine-2,5-dione (1/1)
;
_space_group_IT_number 14
_symmetry_cell_setting monoclinic
_symmetry_space_group_name_Hall '-P 2yn'
_symmetry_space_group_name_H-M 'P 1 21/n 1'
_atom_sites_solution_hydrogens geom
_atom_sites_solution_primary direct
_atom_sites_solution_secondary difmap
_cell_angle_alpha 90.00
_cell_angle_beta 114.1660(17)
_cell_angle_gamma 90.00
_cell_formula_units_Z 2
_cell_length_a 9.5326(4)
_cell_length_b 6.6602(2)
_cell_length_c 10.0167(4)
_cell_measurement_reflns_used 1330
_cell_measurement_temperature 120(2)
_cell_measurement_theta_max 27.53
_cell_measurement_theta_min 3.79
_cell_volume 580.22(4)
_computing_cell_refinement 'DENZO-SMN (Otwinowski & Minor, 1997)'
_computing_data_collection 'KappaCCD Server Software (Nonius, 1997)'
_computing_data_reduction 'DENZO-SMN (Otwinowski & Minor, 1997)'
_computing_molecular_graphics 'PLATON (Spek, 2003)'
_computing_publication_material
;
SHELXL97 (Sheldrick, 2008) and PRPKAPPA (Ferguson, 1999)
;
_computing_structure_refinement 'SHELXL97 (Sheldrick, 2008)'
_computing_structure_solution 'SHELXS97 (Sheldrick, 2008)'
_diffrn_ambient_temperature 120(2)
_diffrn_detector_area_resol_mean 9.091
_diffrn_measured_fraction_theta_full 0.995
_diffrn_measured_fraction_theta_max 0.995
_diffrn_measurement_device_type 'Nonius KappaCCD'
_diffrn_measurement_method '\f and \w scans'
_diffrn_radiation_monochromator graphite
_diffrn_radiation_source 'Bruker Nonius FR591 rotating anode'
_diffrn_radiation_type 'Mo K\a'
_diffrn_radiation_wavelength 0.71073
_diffrn_reflns_av_R_equivalents 0.0316
_diffrn_reflns_av_sigmaI/netI 0.0233
_diffrn_reflns_limit_h_max 12
_diffrn_reflns_limit_h_min -12
_diffrn_reflns_limit_k_max 8
_diffrn_reflns_limit_k_min -8
_diffrn_reflns_limit_l_max 13
_diffrn_reflns_limit_l_min -12
_diffrn_reflns_number 7527
_diffrn_reflns_theta_full 27.53
_diffrn_reflns_theta_max 27.53
_diffrn_reflns_theta_min 3.79
_diffrn_standards_decay_% 0
_exptl_absorpt_coefficient_mu 1.949
_exptl_absorpt_correction_T_max 0.876
_exptl_absorpt_correction_T_min 0.509
_exptl_absorpt_correction_type multi-scan
_exptl_absorpt_process_details '(SADABS; Sheldrick, 2003)'
_exptl_crystal_colour colourless
_exptl_crystal_density_diffrn 1.809
_exptl_crystal_density_method 'not measured'
_exptl_crystal_description plate
_exptl_crystal_F_000 322
_exptl_crystal_size_max 0.40
_exptl_crystal_size_mid 0.20
_exptl_crystal_size_min 0.07
_refine_diff_density_max 0.443
_refine_diff_density_min -0.368
_refine_ls_extinction_coef 0.0182(19)
_refine_ls_extinction_expression Fc^*^=kFc[1+0.001xFc^2^\l^3^/sin(2\q)]^-1/4^
_refine_ls_extinction_method 'SHELXL97 (Sheldrick, 2008)'
_refine_ls_goodness_of_fit_ref 1.052
_refine_ls_hydrogen_treatment constr
_refine_ls_matrix_type full
_refine_ls_number_parameters 71
_refine_ls_number_reflns 1330
_refine_ls_number_restraints 0
_refine_ls_restrained_S_all 1.052
_refine_ls_R_factor_all 0.0244
_refine_ls_R_factor_gt 0.0205
_refine_ls_shift/su_max 0.000
_refine_ls_shift/su_mean 0.000
_refine_ls_structure_factor_coef Fsqd
_refine_ls_weighting_details 'w = 1/[\s^2^(Fo^2^)+(0.0200P)^2^+0.3391P] where P=(Fo^2^+2Fc^2^)/3'
_refine_ls_weighting_scheme calc
_refine_ls_wR_factor_gt 0.0508
_refine_ls_wR_factor_ref 0.0531
_reflns_number_gt 1189
_reflns_number_total 1330
_reflns_threshold_expression I>2\s(I)
_cod_data_source_file gg3165.cif
_cod_data_source_block I
_cod_original_sg_symbol_H-M 'P 21/n'
_cod_database_code 2016717
_cod_database_fobs_code 2016717

loop_
_symmetry_equiv_pos_as_xyz
'x, y, z'
'x+1/2, -y+1/2, z+1/2'
'-x, -y, -z'
'-x-1/2, y-1/2, -z-1/2'

loop_
_atom_site_type_symbol
_atom_site_label
_atom_site_fract_x
_atom_site_fract_y
_atom_site_fract_z
_atom_site_U_iso_or_equiv
_atom_site_adp_type
_atom_site_calc_flag
_atom_site_refinement_flags
_atom_site_occupancy
Co Co1 0.5000 0.5000 0.5000 0.00843(11) Uani d S 1
Cl Cl1 0.36781(4) 0.51301(5) 0.23198(4) 0.01167(11) Uani d . 1
O O1 0.59489(11) 0.22731(14) 0.49628(11) 0.0148(2) Uani d . 1
O O2 0.68877(11) 0.65237(14) 0.48809(10) 0.0129(2) Uani d . 1
O O12 0.60342(13) -0.02818(15) 0.29173(11) 0.0177(2) Uani d . 1
N N11 0.48079(13) 0.14996(17) 0.08559(13) 0.0131(3) Uani d . 1
C C12 0.55480(16) -0.01067(19) 0.15618(17) 0.0121(3) Uani d . 1
C C13 0.58539(17) -0.1785(2) 0.07207(15) 0.0146(3) Uani d . 1
H H1A 0.6552 0.1734 0.5746 0.022 Uiso d R 1
H H1B 0.5829 0.1501 0.4261 0.022 Uiso d R 1
H H2A 0.7376 0.7191 0.5643 0.019 Uiso d R 1
H H2B 0.6587 0.7357 0.4191 0.019 Uiso d R 1
H H11 0.4704 0.2492 0.1388 0.016 Uiso calc R 1
H H13A 0.6980 -0.1949 0.1065 0.018 Uiso calc R 1
H H13B 0.5441 -0.3045 0.0943 0.018 Uiso calc R 1

loop_
_atom_site_aniso_label
_atom_site_aniso_U_11
_atom_site_aniso_U_22
_atom_site_aniso_U_33
_atom_site_aniso_U_12
_atom_site_aniso_U_13
_atom_site_aniso_U_23
Co1 0.00921(16) 0.00771(16) 0.00769(17) 0.00058(8) 0.00276(12) -0.00047(9)
Cl1 0.01405(19) 0.01107(19) 0.00752(19) 0.00048(11) 0.00200(15) -0.00086(11)
O1 0.0198(5) 0.0122(5) 0.0094(5) 0.0056(4) 0.0029(4) -0.0012(4)
O2 0.0147(5) 0.0121(5) 0.0108(5) -0.0013(4) 0.0038(4) -0.0003(4)
O12 0.0269(6) 0.0146(5) 0.0116(5) 0.0027(4) 0.0079(5) -0.0001(4)
N11 0.0181(6) 0.0112(6) 0.0117(6) 0.0025(4) 0.0077(5) -0.0027(4)
C12 0.0133(7) 0.0117(7) 0.0134(7) -0.0021(5) 0.0074(6) -0.0017(5)
C13 0.0218(7) 0.0126(7) 0.0113(7) 0.0043(5) 0.0086(6) 0.0006(5)

loop_
_atom_type_symbol
_atom_type_description
_atom_type_scat_dispersion_real
_atom_type_scat_dispersion_imag
_atom_type_scat_source
C C 0.0033 0.0016 'International Tables Vol C Tables 4.2.6.8 and 6.1.1.4'
H H 0.0000 0.0000 'International Tables Vol C Tables 4.2.6.8 and 6.1.1.4'
Cl Cl 0.1484 0.1585 'International Tables Vol C Tables 4.2.6.8 and 6.1.1.4'
Co Co 0.3494 0.9721 'International Tables Vol C Tables 4.2.6.8 and 6.1.1.4'
N N 0.0061 0.0033 'International Tables Vol C Tables 4.2.6.8 and 6.1.1.4'
O O 0.0106 0.0060 'International Tables Vol C Tables 4.2.6.8 and 6.1.1.4'

loop_
_geom_angle_atom_site_label_1
_geom_angle_atom_site_label_2
_geom_angle_atom_site_label_3
_geom_angle_site_symmetry_1
_geom_angle_site_symmetry_3
_geom_angle
_geom_angle_publ_flag
O1 Co1 O2 . . 91.86(4) no
O1 Co1 O2 3_666 . 88.14(4) no
O1 Co1 O2 . 3_666 88.14(4) no
O1 Co1 O2 3_666 3_666 91.86(4) no
O1 Co1 Cl1 . . 92.55(3) no
O1 Co1 Cl1 3_666 . 87.45(3) no
O2 Co1 Cl1 . . 89.37(3) no
O2 Co1 Cl1 3_666 . 90.63(3) no
O1 Co1 Cl1 . 3_666 87.45(3) no
O1 Co1 Cl1 3_666 3_666 92.55(3) no
O2 Co1 Cl1 . 3_666 90.63(3) no
O2 Co1 Cl1 3_666 3_666 89.37(3) no
Co1 O1 H1A . . 120.2 no
Co1 O1 H1B . . 130.7 no
H1A O1 H1B . . 109.0 no
C12 N11 C13 . 3_655 126.05(12) no
C12 N11 H11 . . 117.0 no
C13 N11 H11 3_655 . 117.0 no
Co1 O2 H2A . . 111.8 no
Co1 O2 H2B . . 110.7 no
H2A O2 H2B . . 105.9 no
O12 C12 N11 . . 122.62(13) no
O12 C12 C13 . . 118.10(12) no
N11 C12 C13 . . 119.27(13) no
N11 C13 C12 3_655 . 114.56(12) no
N11 C13 H13A 3_655 . 108.6 no
C12 C13 H13A . . 108.6 no
N11 C13 H13B 3_655 . 108.6 no
C12 C13 H13B . . 108.6 no
H13A C13 H13B . . 107.6 no

loop_
_geom_bond_atom_site_label_1
_geom_bond_atom_site_label_2
_geom_bond_site_symmetry_2
_geom_bond_distance
_geom_bond_publ_flag
Co1 O1 . 2.0361(9) no
Co1 O1 3_666 2.0361(9) no
Co1 O2 . 2.1113(9) no
Co1 O2 3_666 2.1113(9) no
Co1 Cl1 . 2.4562(3) no
Co1 Cl1 3_666 2.4562(3) no
O1 H1A . 0.84 no
O1 H1B . 0.84 no
N11 C12 . 1.3167(18) no
N11 C13 3_655 1.4534(18) no
N11 H11 . 0.88 no
O2 H2A . 0.84 no
O2 H2B . 0.84 no
C12 O12 . 1.2476(19) no
C12 C13 . 1.4984(19) no
C13 N11 3_655 1.4534(18) no
C13 H13A . 0.99 no
C13 H13B . 0.99 no

loop_
_geom_hbond_atom_site_label_D
_geom_hbond_atom_site_label_H
_geom_hbond_atom_site_label_A
_geom_hbond_site_symmetry_A
_geom_hbond_distance_DH
_geom_hbond_distance_HA
_geom_hbond_distance_DA
_geom_hbond_angle_DHA
_geom_hbond_publ_flag
O1 H1A Cl1 2 0.84 2.35 3.1426(10) 158 no
O1 H1B O12 . 0.84 1.86 2.6901(14) 167 no
O2 H2A Cl1 2_565 0.84 2.42 3.2302(10) 163 no
O2 H2B O12 1_565 0.84 1.96 2.7834(14) 168 no
N11 H11 Cl1 . 0.88 2.38 3.2326(12) 164 no

loop_
_geom_torsion_atom_site_label_1
_geom_torsion_atom_site_label_2
_geom_torsion_atom_site_label_3
_geom_torsion_atom_site_label_4
_geom_torsion_site_symmetry_1
_geom_torsion_site_symmetry_4
_geom_torsion
_geom_torsion_publ_flag
C13 N11 C12 O12 3_655 . -177.06(13) no
C13 N11 C12 C13 3_655 . 4.2(2) no
O12 C12 C13 N11 . 3_655 177.47(12) no
N11 C12 C13 N11 . 3_655 -3.7(2) no
